data_7248588
loop_
_publ_author_name
'Shaiwale, Mayuri'
'Som, Narayan N.'
'Jha, Prafulla K.'
'Ballabh, Amar'

_publ_section_title
;
 A simple and efficient synthesis of a series of
 N-(thiazol-2-yl)piperidine-2,6-dione compounds and their interesting NLO
 properties
;
_journal_issue 23
_journal_name_full CrystEngComm
_journal_page_first 3069
_journal_page_last 3076
_journal_paper_doi 10.1039/D4CE00217B
_journal_volume 26
_journal_year 2024
_chemical_formula_moiety 'C9 H10 N2 O2 S'
_chemical_formula_sum 'C9 H10 N2 O2 S'
_chemical_formula_weight 210.25
_chemical_name_systematic 1-(4-methylthiazol-2-yl)piperidine-2,6-dione
_space_group_crystal_system monoclinic
_space_group_IT_number 14
_space_group_name_Hall '-P 2ybc'
_space_group_name_H-M_alt 'P 1 21/c 1'
_atom_sites_solution_hydrogens mixed
_audit_creation_date 2021-02-09
_audit_creation_method
;
Olex2 1.3
(compiled 2020.11.12 svn.r5f609507 for OlexSys, GUI svn.r6226)
;
_audit_update_record
;
2021-02-09 deposited with the CCDC.	2024-05-06 downloaded from the CCDC.
;
_cell_angle_alpha 90
_cell_angle_beta 103.828(12)
_cell_angle_gamma 90
_cell_formula_units_Z 4
_cell_length_a 10.4402(13)
_cell_length_b 9.0667(12)
_cell_length_c 10.6841(15)
_cell_measurement_reflns_used 1645
_cell_measurement_temperature 293(2)
_cell_measurement_theta_max 28.4580
_cell_measurement_theta_min 4.0200
_cell_volume 982.0(2)
_computing_cell_refinement 'CrysAlisPro 1.171.39.29d (Rigaku OD, 2017)'
_computing_data_collection 'CrysAlisPro 1.171.39.29d (Rigaku OD, 2017)'
_computing_data_reduction 'CrysAlisPro 1.171.39.29d (Rigaku OD, 2017)'
_computing_molecular_graphics 'Olex2 1.3 (Dolomanov et al., 2009)'
_computing_publication_material 'Olex2 1.3 (Dolomanov et al., 2009)'
_computing_structure_refinement 'SHELXL 2018/3 (Sheldrick, 2015)'
_computing_structure_solution 'SHELXS-97 (Sheldrick, 1990)'
_diffrn_ambient_temperature 293
_diffrn_detector 'CCD plate'
_diffrn_detector_area_resol_mean 16.1702
_diffrn_detector_type Eos
_diffrn_measured_fraction_theta_full 0.998
_diffrn_measured_fraction_theta_max 0.866
_diffrn_measurement_details
;
List of Runs (angles in degrees, time in seconds):

  # Type    Start    End  Width  t~exp~   \w     \q     \k     \f   Frames
#--------------------------------------------------------------------------
  1  \w    -53.00  68.00   1.00    1.00    --   19.60 -19.00 -90.00  121
  2  \w     -3.00  34.00   1.00    1.00    --   19.60 -57.00-180.00   37
  3  \w    -19.00  23.00   1.00    1.00    --  -20.54 -99.00 -30.00   42
  4  \w    -99.00 -61.00   1.00    1.00    --  -20.54 178.00  30.00   38
;
_diffrn_measurement_device 'four-circle diffractometer'
_diffrn_measurement_device_type 'Xcalibur, Eos, Gemini'
_diffrn_measurement_method '\w scans'
_diffrn_orient_matrix_type 'CrysAlisPro convention (1999,Acta A55,543-557)'
_diffrn_orient_matrix_UB_11 -0.0257466000
_diffrn_orient_matrix_UB_12 -0.0299107000
_diffrn_orient_matrix_UB_13 -0.0622896000
_diffrn_orient_matrix_UB_21 -0.0119617000
_diffrn_orient_matrix_UB_22 0.0721727000
_diffrn_orient_matrix_UB_23 -0.0256002000
_diffrn_orient_matrix_UB_31 0.0640323000
_diffrn_orient_matrix_UB_32 0.0011277000
_diffrn_orient_matrix_UB_33 -0.0119112000
_diffrn_radiation_monochromator graphite
_diffrn_radiation_probe x-ray
_diffrn_radiation_type 'Mo K\a'
_diffrn_radiation_wavelength 0.71073
_diffrn_reflns_av_R_equivalents 0.0144
_diffrn_reflns_av_unetI/netI 0.0241
_diffrn_reflns_Laue_measured_fraction_full 0.998
_diffrn_reflns_Laue_measured_fraction_max 0.866
_diffrn_reflns_limit_h_max 13
_diffrn_reflns_limit_h_min -14
_diffrn_reflns_limit_k_max 9
_diffrn_reflns_limit_k_min -11
_diffrn_reflns_limit_l_max 13
_diffrn_reflns_limit_l_min -13
_diffrn_reflns_number 4203
_diffrn_reflns_point_group_measured_fraction_full 0.998
_diffrn_reflns_point_group_measured_fraction_max 0.866
_diffrn_reflns_theta_full 25.242
_diffrn_reflns_theta_max 28.892
_diffrn_reflns_theta_min 3.852
_diffrn_source 'fine-focus sealed X-ray tube'
_diffrn_source_type 'Enhance (Mo) X-ray Source'
_exptl_absorpt_coefficient_mu 0.304
_exptl_absorpt_correction_T_max 1.00000
_exptl_absorpt_correction_T_min 0.81791
_exptl_absorpt_correction_type multi-scan
_exptl_absorpt_process_details
;
CrysAlisPro 1.171.39.29d (Rigaku Oxford Diffraction, 2017)
Empirical absorption correction using spherical harmonics,
 implemented in SCALE3 ABSPACK scaling algorithm.
;
_exptl_crystal_colour 'clear whiteish colourless'
_exptl_crystal_colour_lustre clear
_exptl_crystal_colour_modifier whiteish
_exptl_crystal_colour_primary colourless
_exptl_crystal_density_diffrn 1.422
_exptl_crystal_density_method 'not measured'
_exptl_crystal_description block
_exptl_crystal_F_000 440
_exptl_crystal_recrystallization_method 'Recrystallized from methanol'
_exptl_crystal_size_max 0.9
_exptl_crystal_size_mid 0.8
_exptl_crystal_size_min 0.447
_refine_diff_density_max 0.202
_refine_diff_density_min -0.268
_refine_diff_density_rms 0.056
_refine_ls_extinction_method none
_refine_ls_goodness_of_fit_ref 1.053
_refine_ls_hydrogen_treatment mixed
_refine_ls_matrix_type full
_refine_ls_number_parameters 138
_refine_ls_number_reflns 2244
_refine_ls_number_restraints 0
_refine_ls_restrained_S_all 1.053
_refine_ls_R_factor_all 0.0523
_refine_ls_R_factor_gt 0.0402
_refine_ls_shift/su_max 0.001
_refine_ls_shift/su_mean 0.000
_refine_ls_structure_factor_coef Fsqd
_refine_ls_weighting_details 'w=1/[\s^2^(Fo^2^)+(0.0534P)^2^+0.2604P] where P=(Fo^2^+2Fc^2^)/3'
_refine_ls_weighting_scheme calc
_refine_ls_wR_factor_gt 0.1016
_refine_ls_wR_factor_ref 0.1105
_reflns_Friedel_coverage 0.000
_reflns_number_gt 1833
_reflns_number_total 2244
_reflns_threshold_expression 'I > 2\s(I)'
_cod_data_source_file d4ce00217b2.cif
_cod_data_source_block exp_1254
_cod_depositor_comments 'Adding full bibliography for 7248586--7248590.cif.'
_cod_database_code 7248588
_shelx_shelxl_version_number 2018/3
_chemical_oxdiff_formula C9H10N2O2S
_shelx_space_group_comment
;
The symmetry employed for this shelxl refinement is uniquely defined
by the following loop, which should always be used as a source of
symmetry information in preference to the above space-group names.
They are only intended as comments.
;
_reflns_odcompleteness_completeness 99.63
_reflns_odcompleteness_iscentric 1
_reflns_odcompleteness_theta 26.32
_olex2_refinement_description
;
1. Fixed Uiso
 At 1.2 times of:
  All C(H,H) groups, H10 of C10
 At 1.5 times of:
  H12a of C12
2.a Secondary CH2 refined with riding coordinates:
 C4(H4a,H4b), C3(H3a,H3b), C5(H5a,H5b)
2.b Aromatic/amide H refined with riding coordinates:
 C10(H10)
;
_smtbx_masks_void_probe_radius 1.2
_smtbx_masks_void_truncation_radius 1.2
_olex2_date_sample_data_collection 2017-11-15
_olex2_submission_special_instructions 'No special instructions were received'
_oxdiff_exptl_absorpt_empirical_details
;
Empirical correction (ABSPACK) includes:
- Absorption correction using spherical harmonics
- Frame scaling
;
_oxdiff_exptl_absorpt_empirical_full_max 1.234
_oxdiff_exptl_absorpt_empirical_full_min 0.734

loop_
_space_group_symop_operation_xyz
'x, y, z'
'-x, y+1/2, -z+1/2'
'-x, -y, -z'
'x, -y-1/2, z-1/2'

loop_
_atom_site_label
_atom_site_type_symbol
_atom_site_fract_x
_atom_site_fract_y
_atom_site_fract_z
_atom_site_U_iso_or_equiv
_atom_site_adp_type
_atom_site_occupancy
_atom_site_site_symmetry_order
_atom_site_calc_flag
_atom_site_refinement_flags_posn
_atom_site_refinement_flags_adp
_atom_site_refinement_flags_occupancy
_atom_site_disorder_assembly
_atom_site_disorder_group
S11 S 0.58985(4) 0.68126(6) 0.75571(4) 0.04720(17) Uani 1 1 d . . . . .
O13 O 0.91157(13) 0.71780(18) 0.96430(14) 0.0586(4) Uani 1 1 d . . . . .
C2 C 0.86353(16) 0.6322(2) 1.02513(16) 0.0392(4) Uani 1 1 d . . . . .
O14 O 0.59326(15) 0.38059(19) 0.95449(14) 0.0656(4) Uani 1 1 d . . . . .
N8 N 0.76729(13) 0.49049(17) 0.74680(13) 0.0396(3) Uani 1 1 d . . . . .
C4 C 0.87976(19) 0.4585(3) 1.20916(17) 0.0518(5) Uani 1 1 d . . . . .
H4A H 0.904817 0.452669 1.302496 0.062 Uiso 1 1 calc R U . . .
H4B H 0.930255 0.385491 1.175030 0.062 Uiso 1 1 calc R U . . .
C7 C 0.71345(15) 0.56159(19) 0.82492(15) 0.0361(4) Uani 1 1 d . . . . .
C3 C 0.90986(17) 0.6096(2) 1.16658(17) 0.0468(5) Uani 1 1 d . . . . .
H3A H 0.868508 0.682392 1.210618 0.056 Uiso 1 1 calc R U . . .
H3B H 1.004418 0.625502 1.191849 0.056 Uiso 1 1 calc R U . . .
C12 C 0.7597(3) 0.4642(3) 0.5148(2) 0.0598(6) Uani 1 1 d . . . . .
H12A H 0.727(3) 0.513(3) 0.441(3) 0.090 Uiso 1 1 d . U . . .
N1 N 0.75482(13) 0.54603(16) 0.96076(12) 0.0364(3) Uani 1 1 d . . . . .
C9 C 0.70944(17) 0.5309(2) 0.62138(16) 0.0407(4) Uani 1 1 d . . . . .
C6 C 0.68599(18) 0.4455(2) 1.01942(17) 0.0427(4) Uani 1 1 d . . . . .
C5 C 0.73368(19) 0.4265(3) 1.16156(17) 0.0506(5) Uani 1 1 d . . . . .
H5A H 0.716500 0.326101 1.184301 0.061 Uiso 1 1 calc R U . . .
H5B H 0.684585 0.492097 1.204648 0.061 Uiso 1 1 calc R U . . .
C10 C 0.61268(18) 0.6310(2) 0.60900(17) 0.0457(4) Uani 1 1 d . . . . .
H10 H 0.564439 0.668002 0.530694 0.055 Uiso 1 1 calc R U . . .
H12B H 0.724(3) 0.364(4) 0.489(3) 0.127(12) Uiso 1 1 d . . . . .
H12C H 0.849(3) 0.462(4) 0.524(3) 0.103(11) Uiso 1 1 d . . . . .

loop_
_atom_site_aniso_label
_atom_site_aniso_U_11
_atom_site_aniso_U_22
_atom_site_aniso_U_33
_atom_site_aniso_U_23
_atom_site_aniso_U_13
_atom_site_aniso_U_12
S11 0.0410(3) 0.0544(3) 0.0449(3) 0.0050(2) 0.00788(19) 0.0116(2)
O13 0.0552(8) 0.0666(10) 0.0546(8) -0.0005(7) 0.0144(6) -0.0203(7)
C2 0.0343(8) 0.0432(10) 0.0395(9) -0.0065(8) 0.0075(7) 0.0026(7)
O14 0.0688(9) 0.0646(10) 0.0576(9) 0.0017(8) 0.0035(7) -0.0287(8)
N8 0.0415(7) 0.0429(8) 0.0330(7) -0.0010(6) 0.0060(6) 0.0039(6)
C4 0.0534(10) 0.0691(14) 0.0320(9) 0.0057(9) 0.0083(8) 0.0163(10)
C7 0.0348(8) 0.0401(9) 0.0313(8) 0.0003(7) 0.0038(6) 0.0002(7)
C3 0.0365(8) 0.0625(13) 0.0379(9) -0.0104(9) 0.0016(7) 0.0040(8)
C12 0.0779(16) 0.0673(16) 0.0367(10) -0.0065(10) 0.0187(10) -0.0021(13)
N1 0.0368(7) 0.0412(8) 0.0293(7) -0.0012(6) 0.0046(5) -0.0022(6)
C9 0.0433(9) 0.0438(10) 0.0329(8) -0.0006(7) 0.0054(7) -0.0065(7)
C6 0.0473(9) 0.0408(10) 0.0403(9) -0.0002(8) 0.0108(7) -0.0032(8)
C5 0.0599(11) 0.0557(12) 0.0388(10) 0.0032(9) 0.0171(8) -0.0007(9)
C10 0.0437(9) 0.0535(11) 0.0357(9) 0.0064(8) 0.0011(7) -0.0015(8)

loop_
_atom_type_symbol
_atom_type_description
_atom_type_scat_dispersion_real
_atom_type_scat_dispersion_imag
_atom_type_scat_source
C C 0.0033 0.0016 'International Tables Vol C Tables 4.2.6.8 and 6.1.1.4'
H H 0.0000 0.0000 'International Tables Vol C Tables 4.2.6.8 and 6.1.1.4'
N N 0.0061 0.0033 'International Tables Vol C Tables 4.2.6.8 and 6.1.1.4'
O O 0.0106 0.0060 'International Tables Vol C Tables 4.2.6.8 and 6.1.1.4'
S S 0.1246 0.1234 'International Tables Vol C Tables 4.2.6.8 and 6.1.1.4'

loop_
_geom_angle_atom_site_label_1
_geom_angle_atom_site_label_2
_geom_angle_atom_site_label_3
_geom_angle
_geom_angle_site_symmetry_1
_geom_angle_site_symmetry_3
_geom_angle_publ_flag
C10 S11 C7 88.34(9) . . ?
O13 C2 C3 124.39(17) . . ?
O13 C2 N1 119.09(16) . . ?
N1 C2 C3 116.51(16) . . ?
C7 N8 C9 109.83(14) . . ?
H4A C4 H4B 108.2 . . ?
C3 C4 H4A 109.7 . . ?
C3 C4 H4B 109.7 . . ?
C3 C4 C5 109.86(16) . . ?
C5 C4 H4A 109.7 . . ?
C5 C4 H4B 109.7 . . ?
N8 C7 S11 116.01(12) . . ?
N8 C7 N1 122.74(15) . . ?
N1 C7 S11 121.23(12) . . ?
C2 C3 C4 113.18(16) . . ?
C2 C3 H3A 108.9 . . ?
C2 C3 H3B 108.9 . . ?
C4 C3 H3A 108.9 . . ?
C4 C3 H3B 108.9 . . ?
H3A C3 H3B 107.8 . . ?
H12A C12 H12B 99(3) . . ?
H12A C12 H12C 105(2) . . ?
C9 C12 H12A 110.3(19) . . ?
C9 C12 H12B 114(2) . . ?
C9 C12 H12C 117.8(19) . . ?
H12B C12 H12C 108(3) . . ?
C2 N1 C7 117.08(14) . . ?
C6 N1 C2 125.53(14) . . ?
C6 N1 C7 117.38(14) . . ?
N8 C9 C12 118.77(18) . . ?
C10 C9 N8 114.81(16) . . ?
C10 C9 C12 126.40(18) . . ?
O14 C6 N1 119.34(16) . . ?
O14 C6 C5 123.94(18) . . ?
N1 C6 C5 116.72(16) . . ?
C4 C5 H5A 109.1 . . ?
C4 C5 H5B 109.1 . . ?
C6 C5 C4 112.58(15) . . ?
C6 C5 H5A 109.1 . . ?
C6 C5 H5B 109.1 . . ?
H5A C5 H5B 107.8 . . ?
S11 C10 H10 124.5 . . ?
C9 C10 S11 111.00(13) . . ?
C9 C10 H10 124.5 . . ?

loop_
_geom_bond_atom_site_label_1
_geom_bond_atom_site_label_2
_geom_bond_distance
_geom_bond_site_symmetry_2
_geom_bond_publ_flag
S11 C7 1.7126(17) . ?
S11 C10 1.7030(19) . ?
O13 C2 1.197(2) . ?
C2 C3 1.487(2) . ?
C2 N1 1.414(2) . ?
O14 C6 1.202(2) . ?
N8 C7 1.285(2) . ?
N8 C9 1.381(2) . ?
C4 H4A 0.9700 . ?
C4 H4B 0.9700 . ?
C4 C3 1.500(3) . ?
C4 C5 1.516(3) . ?
C7 N1 1.419(2) . ?
C3 H3A 0.9700 . ?
C3 H3B 0.9700 . ?
C12 H12A 0.90(3) . ?
C12 C9 1.491(3) . ?
C12 H12B 1.00(4) . ?
C12 H12C 0.92(3) . ?
N1 C6 1.398(2) . ?
C9 C10 1.341(3) . ?
C6 C5 1.491(3) . ?
C5 H5A 0.9700 . ?
C5 H5B 0.9700 . ?
C10 H10 0.9300 . ?

loop_
_geom_torsion_atom_site_label_1
_geom_torsion_atom_site_label_2
_geom_torsion_atom_site_label_3
_geom_torsion_atom_site_label_4
_geom_torsion
_geom_torsion_site_symmetry_1
_geom_torsion_site_symmetry_2
_geom_torsion_site_symmetry_3
_geom_torsion_site_symmetry_4
_geom_torsion_publ_flag
S11 C7 N1 C2 -94.38(16) . . . . ?
S11 C7 N1 C6 86.46(18) . . . . ?
O13 C2 C3 C4 -153.67(18) . . . . ?
O13 C2 N1 C7 3.2(2) . . . . ?
O13 C2 N1 C6 -177.74(17) . . . . ?
C2 N1 C6 O14 178.57(18) . . . . ?
C2 N1 C6 C5 -1.2(3) . . . . ?
O14 C6 C5 C4 152.6(2) . . . . ?
N8 C7 N1 C2 84.0(2) . . . . ?
N8 C7 N1 C6 -95.1(2) . . . . ?
N8 C9 C10 S11 0.5(2) . . . . ?
C7 S11 C10 C9 -0.30(15) . . . . ?
C7 N8 C9 C12 178.43(18) . . . . ?
C7 N8 C9 C10 -0.5(2) . . . . ?
C7 N1 C6 O14 -2.4(3) . . . . ?
C7 N1 C6 C5 177.89(16) . . . . ?
C3 C2 N1 C7 -177.17(15) . . . . ?
C3 C2 N1 C6 1.9(2) . . . . ?
C3 C4 C5 C6 54.7(2) . . . . ?
C12 C9 C10 S11 -178.29(18) . . . . ?
N1 C2 C3 C4 26.7(2) . . . . ?
N1 C6 C5 C4 -27.6(3) . . . . ?
C9 N8 C7 S11 0.21(19) . . . . ?
C9 N8 C7 N1 -178.29(15) . . . . ?
C5 C4 C3 C2 -54.2(2) . . . . ?
C10 S11 C7 N8 0.05(15) . . . . ?
C10 S11 C7 N1 178.57(15) . . . . ?
